data_4337288
loop_
_publ_author_name
'Hutchinson, Daniel J.'
'James, Matthew P.'
'Hanton, Lyall R.'
'Moratti, Stephen C.'

_publ_section_title
;
 Metal-induced isomerization of a molecular strand containing
 contradictory dynamic coordination sites.
;
_journal_issue 4
_journal_name_full 'Inorganic chemistry'
_journal_page_first 2122
_journal_page_last 2132
_journal_paper_doi 10.1021/ic4027392
_journal_volume 53
_journal_year 2014
_chemical_formula_moiety 'C35 H39 Cl5 N15 O23 Pb3, Cl O4, C H3 N O2'
_chemical_formula_sum 'C36 H42 Cl6 N16 O29 Pb3'
_chemical_formula_weight 1997.13
_chemical_name_systematic
;
 ?
;
_space_group_IT_number 14
_symmetry_cell_setting monoclinic
_symmetry_space_group_name_Hall '-P 2yn'
_symmetry_space_group_name_H-M 'P 1 21/n 1'
_atom_sites_solution_hydrogens geom
_atom_sites_solution_primary direct
_atom_sites_solution_secondary difmap
_audit_creation_method SHELXL-97
_cell_angle_alpha 90.0
_cell_angle_beta 103.2066(14)
_cell_angle_gamma 90.0
_cell_formula_units_Z 4.00000
_cell_length_a 22.3152(3)
_cell_length_b 11.64703(16)
_cell_length_c 25.6567(4)
_cell_measurement_reflns_used 50745
_cell_measurement_temperature 100.01(13)
_cell_measurement_theta_max 73.9130
_cell_measurement_theta_min 4.0280
_cell_volume 6491.97(16)
_computing_cell_refinement
;
CrysAlisPro, Agilent Technologies,
Version 1.171.36.28 (release 01-02-2013 CrysAlis171 .NET)
(compiled Feb  1 2013,16:14:44)
;
_computing_data_collection
;
CrysAlisPro, Agilent Technologies,
Version 1.171.36.28 (release 01-02-2013 CrysAlis171 .NET)
(compiled Feb  1 2013,16:14:44)
;
_computing_data_reduction
;
CrysAlisPro, Agilent Technologies,
Version 1.171.36.28 (release 01-02-2013 CrysAlis171 .NET)
(compiled Feb  1 2013,16:14:44)
;
_computing_molecular_graphics 'Bruker SHELXTL'
_computing_publication_material 'Bruker SHELXTL'
_computing_structure_refinement 'SHELXL-97 (Sheldrick, 1997)'
_computing_structure_solution 'SIR97 (Altomare et al., 1999)'
_diffrn_ambient_temperature 100.01(13)
_diffrn_detector_area_resol_mean 5.1725
_diffrn_measured_fraction_theta_full 0.9997
_diffrn_measured_fraction_theta_max 0.9894
_diffrn_measurement_device_type 'SuperNova, Dual, Cu at zero, Atlas'
_diffrn_measurement_method '\w scans'
_diffrn_radiation_monochromator mirror
_diffrn_radiation_source 'SuperNova (Cu) X-ray Source'
_diffrn_radiation_type 'Cu K\a'
_diffrn_radiation_wavelength 1.5418
_diffrn_reflns_av_R_equivalents 0.1221
_diffrn_reflns_av_sigmaI/netI 0.0459
_diffrn_reflns_limit_h_max 27
_diffrn_reflns_limit_h_min -27
_diffrn_reflns_limit_k_max 13
_diffrn_reflns_limit_k_min -14
_diffrn_reflns_limit_l_max 31
_diffrn_reflns_limit_l_min -31
_diffrn_reflns_number 95943
_diffrn_reflns_theta_full 66.4915
_diffrn_reflns_theta_max 74.5930
_diffrn_reflns_theta_min 3.5390
_exptl_absorpt_coefficient_mu 17.831
_exptl_absorpt_correction_T_max 1.00000
_exptl_absorpt_correction_T_min 0.36940
_exptl_absorpt_correction_type multi-scan
_exptl_absorpt_process_details
;
CrysAlisPro, Agilent Technologies,
Version 1.171.36.28 (release 01-02-2013 CrysAlis171 .NET)
(compiled Feb  1 2013,16:14:44)
Empirical absorption correction using spherical harmonics,
 implemented in SCALE3 ABSPACK scaling algorithm.
;
_exptl_crystal_colour yellow
_exptl_crystal_density_diffrn 2.043
_exptl_crystal_density_method 'not measured'
_exptl_crystal_description block
_exptl_crystal_F_000 3800
_exptl_crystal_size_max 0.2281
_exptl_crystal_size_mid 0.1301
_exptl_crystal_size_min 0.0807
_platon_squeeze_details
;
;
_refine_diff_density_max 5.004
_refine_diff_density_min -3.630
_refine_diff_density_rms 0.316
_refine_ls_extinction_method none
_refine_ls_goodness_of_fit_ref 1.036
_refine_ls_hydrogen_treatment mixed
_refine_ls_matrix_type full
_refine_ls_number_parameters 818
_refine_ls_number_reflns 12072
_refine_ls_number_restraints 49
_refine_ls_restrained_S_all 1.034
_refine_ls_R_factor_all 0.0957
_refine_ls_R_factor_gt 0.0933
_refine_ls_shift/su_max 0.000
_refine_ls_shift/su_mean 0.000
_refine_ls_structure_factor_coef Fsqd
_refine_ls_weighting_details 'calc w=1/[\s^2^(Fo^2^)+(0.0859P)^2^+372.0508P] where P=(Fo^2^+2Fc^2^)/3'
_refine_ls_weighting_scheme calc
_refine_ls_wR_factor_gt 0.2315
_refine_ls_wR_factor_ref 0.2330
_reflns_number_gt 11346
_reflns_number_total 12072
_reflns_threshold_expression >2\s(I)
_cod_data_source_file ic4027392_si_002.cif
_cod_data_source_block Complex_2_sdh1117
_cod_original_cell_volume 6491.95(16)
_cod_database_code 4337288

loop_
_symmetry_equiv_pos_as_xyz
'x, y, z'
'-x+1/2, y+1/2, -z+1/2'
'-x, -y, -z'
'x-1/2, -y-1/2, z-1/2'

loop_
_atom_site_label
_atom_site_type_symbol
_atom_site_fract_x
_atom_site_fract_y
_atom_site_fract_z
_atom_site_U_iso_or_equiv
_atom_site_adp_type
_atom_site_occupancy
_atom_site_symmetry_multiplicity
_atom_site_calc_flag
_atom_site_refinement_flags
C1 C 0.5872(9) 0.1689(16) 0.0055(7) 0.043(4) Uani 1 1 d .
H1A H 0.5682 0.1523 -0.0317 0.052 Uiso 1 1 calc R
H1B H 0.6302 0.1467 0.0120 0.052 Uiso 1 1 calc R
C2 C 0.5828(9) 0.2968(19) 0.0156(8) 0.049(5) Uani 1 1 d .
C3 C 0.6085(9) 0.3762(16) -0.0150(7) 0.044(4) Uani 1 1 d .
H3 H 0.6288 0.3502 -0.0406 0.053 Uiso 1 1 calc R
C4 C 0.6035(9) 0.488(2) -0.0070(7) 0.052(5) Uani 1 1 d .
H4 H 0.6176 0.5405 -0.0287 0.062 Uiso 1 1 calc R
C5 C 0.5773(9) 0.5251(16) 0.0333(7) 0.045(4) Uani 1 1 d .
H5 H 0.5744 0.6032 0.0398 0.054 Uiso 1 1 calc R
C6 C 0.5548(8) 0.4445(14) 0.0647(7) 0.038(4) Uani 1 1 d .
C7 C 0.5284(8) 0.4820(15) 0.1084(6) 0.038(4) Uani 1 1 d .
H7 H 0.5288 0.5596 0.1171 0.045 Uiso 1 1 calc R
C8 C 0.4653(10) 0.5713(15) 0.1774(8) 0.048(5) Uani 1 1 d .
H8A H 0.5012 0.6078 0.1987 0.072 Uiso 1 1 calc R
H8B H 0.4313 0.5813 0.1942 0.072 Uiso 1 1 calc R
H8C H 0.4553 0.6051 0.1424 0.072 Uiso 1 1 calc R
C9 C 0.4562(8) 0.3657(15) 0.2054(7) 0.039(4) Uani 1 1 d .
C10 C 0.4334(8) 0.3990(15) 0.2487(7) 0.042(4) Uani 1 1 d .
H10 H 0.4285 0.4760 0.2564 0.051 Uiso 1 1 calc R
C11 C 0.4183(9) 0.3130(15) 0.2796(8) 0.045(4) Uani 1 1 d .
C12 C 0.4480(9) 0.1796(15) 0.2256(8) 0.045(4) Uani 1 1 d .
C13 C 0.4554(12) 0.0557(15) 0.2124(8) 0.058(6) Uani 1 1 d .
H13A H 0.4233 0.0342 0.1822 0.086 Uiso 1 1 calc R
H13B H 0.4529 0.0090 0.2427 0.086 Uiso 1 1 calc R
H13C H 0.4947 0.0447 0.2039 0.086 Uiso 1 1 calc R
C14 C 0.3772(13) 0.452(3) 0.3375(12) 0.081(7) Uani 1 1 d U
H14A H 0.341(6) 0.447(3) 0.355(3) 0.121 Uiso 1 1 calc R
H14B H 0.365(2) 0.500(8) 0.304(5) 0.121 Uiso 1 1 calc R
H14C H 0.413(6) 0.490(7) 0.363(4) 0.121 Uiso 1 1 calc R
C15 C 0.3750(10) 0.2629(18) 0.3998(8) 0.052(5) Uani 1 1 d .
H15 H 0.3568 0.3328 0.4044 0.062 Uiso 1 1 calc R
C16 C 0.3779(9) 0.1705(14) 0.4409(8) 0.043(4) Uani 1 1 d .
C17 C 0.3496(9) 0.1841(17) 0.4840(8) 0.046(4) Uani 1 1 d .
H17 H 0.3310 0.2536 0.4886 0.055 Uiso 1 1 calc R
C18 C 0.3492(8) 0.0974(18) 0.5191(8) 0.047(4) Uani 1 1 d .
H18 H 0.3330 0.1075 0.5491 0.056 Uiso 1 1 calc R
C19 C 0.3740(8) -0.0079(15) 0.5085(7) 0.038(4) Uani 1 1 d .
H19 H 0.3693 -0.0726 0.5284 0.045 Uiso 1 1 calc R
C20 C 0.4066(9) -0.0151(14) 0.4668(7) 0.040(4) Uani 1 1 d .
C21 C 0.4356(9) -0.1221(14) 0.4584(7) 0.039(4) Uani 1 1 d .
H21 H 0.4301 -0.1879 0.4773 0.047 Uiso 1 1 calc R
C22 C 0.4923(10) -0.3253(13) 0.4437(7) 0.045(5) Uani 1 1 d .
H22A H 0.5208 -0.3273 0.4780 0.068 Uiso 1 1 calc R
H22B H 0.4999 -0.3894 0.4226 0.068 Uiso 1 1 calc R
H22C H 0.4510 -0.3296 0.4487 0.068 Uiso 1 1 calc R
C23 C 0.5342(8) -0.2116(13) 0.3778(7) 0.034(4) Uani 1 1 d .
C24 C 0.5534(8) -0.3103(12) 0.3545(6) 0.032(3) Uani 1 1 d .
H24 H 0.5423 -0.3836 0.3631 0.039 Uiso 1 1 calc R
C25 C 0.5900(7) -0.2928(12) 0.3177(6) 0.029(3) Uani 1 1 d .
C26 C 0.5834(9) -0.0987(14) 0.3304(8) 0.042(4) Uani 1 1 d .
C27 C 0.6036(11) 0.0187(15) 0.3183(11) 0.063(7) Uani 1 1 d .
H27A H 0.5840 0.0750 0.3362 0.095 Uiso 1 1 calc R
H27B H 0.5924 0.0318 0.2804 0.095 Uiso 1 1 calc R
H27C H 0.6475 0.0249 0.3307 0.095 Uiso 1 1 calc R
C28 C 0.6036(8) -0.4989(12) 0.3053(7) 0.036(4) Uani 1 1 d .
H28A H 0.5667 -0.5311 0.2835 0.054 Uiso 1 1 calc R
H28B H 0.6016 -0.5021 0.3423 0.054 Uiso 1 1 calc R
H28C H 0.6386 -0.5419 0.3004 0.054 Uiso 1 1 calc R
C29 C 0.8467(7) 0.0710(13) 0.2784(6) 0.031(3) Uani 1 1 d .
H29 H 0.8553 -0.0057 0.2731 0.038 Uiso 1 1 calc R
C30 C 0.8165(6) 0.1018(13) 0.3212(6) 0.025(3) Uani 1 1 d U
C31 C 0.8022(8) 0.0174(12) 0.3549(7) 0.034(3) Uani 1 1 d .
H31 H 0.8108 -0.0594 0.3499 0.040 Uiso 1 1 calc R
C32 C 0.7749(9) 0.0496(16) 0.3960(8) 0.047(5) Uani 1 1 d .
H32 H 0.7665 -0.0050 0.4198 0.057 Uiso 1 1 calc R
C33 C 0.7604(7) 0.1630(14) 0.4014(6) 0.031(3) Uani 1 1 d .
H33 H 0.7405 0.1852 0.4279 0.038 Uiso 1 1 calc R
C34 C 0.7757(7) 0.2444(15) 0.3668(7) 0.036(4) Uani 1 1 d .
C35 C 0.7617(9) 0.3685(15) 0.3727(7) 0.041(4) Uani 1 1 d .
H35A H 0.7193 0.3762 0.3754 0.049 Uiso 1 1 calc R
H35B H 0.7878 0.3975 0.4056 0.049 Uiso 1 1 calc R
C36 C 0.7118(14) 0.456(2) 0.4992(12) 0.085(9) Uani 1 1 d .
H36A H 0.7417 0.5081 0.5196 0.127 Uiso 1 1 calc R
H36B H 0.6955 0.4882 0.4643 0.127 Uiso 1 1 calc R
H36C H 0.7309 0.3839 0.4957 0.127 Uiso 1 1 calc R
N1 N 0.5592(7) 0.3298(11) 0.0548(5) 0.035(3) Uani 1 1 d .
N2 N 0.5045(6) 0.4099(11) 0.1353(5) 0.031(3) Uani 1 1 d .
N3 N 0.4773(7) 0.4491(11) 0.1729(5) 0.036(3) Uani 1 1 d .
N4 N 0.4640(8) 0.2566(11) 0.1931(6) 0.042(3) Uani 1 1 d .
N5 N 0.4247(8) 0.2010(13) 0.2676(6) 0.045(4) Uani 1 1 d .
N6 N 0.3950(9) 0.3347(14) 0.3239(7) 0.059(5) Uani 1 1 d .
N7 N 0.3965(7) 0.2477(13) 0.3600(6) 0.045(4) Uani 1 1 d .
N8 N 0.4048(7) 0.0716(11) 0.4321(6) 0.039(3) Uani 1 1 d .
N9 N 0.4698(7) -0.1237(11) 0.4236(5) 0.036(3) Uani 1 1 d .
N10 N 0.5001(7) -0.2195(12) 0.4166(6) 0.039(3) Uani 1 1 d .
N11 N 0.5490(7) -0.1089(11) 0.3656(6) 0.038(3) Uani 1 1 d .
N12 N 0.6054(6) -0.1820(11) 0.3040(6) 0.035(3) Uani 1 1 d .
N13 N 0.6095(6) -0.3817(10) 0.2902(5) 0.031(3) Uani 1 1 d .
N14 N 0.8614(6) 0.1476(10) 0.2484(5) 0.030(3) Uani 1 1 d .
N15 N 0.8031(6) 0.2125(10) 0.3269(5) 0.031(3) Uani 1 1 d .
N16 N 0.6613(12) 0.4396(19) 0.5269(10) 0.078(6) Uani 1 1 d .
O1 O 0.5585(7) 0.1057(11) 0.0383(6) 0.059(4) Uani 1 1 d .
H1 H 0.5521 0.0277 0.0315 0.071 Uiso 1 1 calc R
O2 O 0.7708(6) 0.4336(10) 0.3304(5) 0.047(3) Uani 1 1 d .
H2 H 0.7594 0.5106 0.3284 0.057 Uiso 1 1 calc R
O3 O 0.3320(13) 0.015(3) 0.3200(10) 0.142(12) Uani 1 1 d .
O4 O 0.6597(14) 0.355(3) 0.5500(14) 0.165(15) Uani 1 1 d .
O5 O 0.6225(10) 0.5132(19) 0.5218(10) 0.100(7) Uani 1 1 d .
O11 O 0.5269(7) 0.1966(11) 0.4210(6) 0.054(4) Uani 1 1 d .
O12 O 0.5440(8) 0.2743(12) 0.3434(5) 0.058(4) Uani 1 1 d .
O14 O 0.5376(9) 0.3914(13) 0.4130(7) 0.071(5) Uani 1 1 d .
O15 O 0.6218(7) 0.2760(16) 0.4212(8) 0.080(5) Uani 1 1 d .
O21 O 0.6259(10) 0.2832(19) 0.1818(8) 0.093(6) Uani 1 1 d U
O22 O 0.6419(13) 0.103(3) 0.2122(11) 0.129(9) Uani 1 1 d U
O23 O 0.6529(11) 0.241(2) 0.2744(9) 0.103(7) Uani 1 1 d U
O24 O 0.7161(9) 0.196(3) 0.2218(13) 0.150(10) Uani 1 1 d DU
O31 O 0.4320(7) 0.2325(19) 0.0396(8) 0.084(6) Uani 1 1 d .
O32 O 0.3219(9) 0.242(3) 0.0212(10) 0.117(9) Uani 1 1 d .
O33 O 0.3838(13) 0.113(4) 0.0840(11) 0.21(2) Uani 1 1 d .
O34 O 0.3735(12) 0.096(2) -0.0121(12) 0.146(12) Uani 1 1 d .
O41 O 0.9474(11) 0.255(2) 0.3882(10) 0.107(7) Uani 1 1 d U
O42 O 1.0002(11) 0.4342(18) 0.3883(8) 0.097(7) Uani 1 1 d .
O43 O 0.9222(13) 0.357(2) 0.3141(11) 0.126(8) Uani 1 1 d U
O44 O 0.909(2) 0.416(4) 0.3927(18) 0.27(3) Uani 1 1 d .
O51 O 0.6973(11) 0.627(3) 0.4012(12) 0.151(13) Uani 1 1 d .
O52 O 0.7319(9) 0.782(2) 0.3660(14) 0.150(14) Uani 1 1 d .
O53 O 0.8012(10) 0.6332(17) 0.3991(7) 0.099(7) Uani 1 1 d .
O54 O 0.7699(12) 0.741(4) 0.4554(17) 0.24(3) Uani 1 1 d .
O61 O 0.4212(9) -0.1641(15) 0.2899(7) 0.076(5) Uani 1 1 d .
O62 O 0.3152(13) -0.182(2) 0.2625(11) 0.130(10) Uani 1 1 d .
O63 O 0.3656(10) -0.270(2) 0.3389(8) 0.102(7) Uani 1 1 d .
O64 O 0.378(2) -0.334(2) 0.2506(19) 0.22(2) Uani 1 1 d .
Cl1 Cl 0.5577(2) 0.2874(3) 0.39929(16) 0.0378(9) Uani 1 1 d .
Cl2 Cl 0.6552(2) 0.2146(3) 0.22021(19) 0.0421(10) Uani 1 1 d D
Cl3 Cl 0.3785(3) 0.1664(4) 0.0338(2) 0.0578(13) Uani 1 1 d .
Cl4 Cl 0.9543(3) 0.3552(4) 0.3662(2) 0.0619(15) Uani 1 1 d .
Cl5 Cl 0.7484(2) 0.6972(4) 0.4038(2) 0.0549(13) Uani 1 1 d .
Cl6 Cl 0.3721(5) -0.2270(14) 0.2905(4) 0.155(6) Uani 1 1 d .
Pb1 Pb 0.52252(3) 0.19431(5) 0.11605(2) 0.0396(2) Uani 1 1 d .
Pb2 Pb 0.44995(4) 0.05391(5) 0.35356(3) 0.0448(2) Uani 1 1 d .
Pb3 Pb 0.81899(3) 0.34596(5) 0.25607(3) 0.0400(2) Uani 1 1 d .

loop_
_atom_site_aniso_label
_atom_site_aniso_U_11
_atom_site_aniso_U_22
_atom_site_aniso_U_33
_atom_site_aniso_U_23
_atom_site_aniso_U_13
_atom_site_aniso_U_12
C1 0.056(11) 0.042(10) 0.038(9) -0.004(7) 0.026(8) 0.009(8)
C2 0.043(10) 0.060(13) 0.044(10) 0.024(9) 0.010(8) 0.004(9)
C3 0.062(11) 0.037(10) 0.041(9) 0.020(8) 0.026(8) 0.008(8)
C4 0.049(10) 0.068(14) 0.034(9) 0.023(9) 0.001(8) -0.001(10)
C5 0.059(11) 0.029(9) 0.051(10) 0.024(8) 0.020(9) -0.005(8)
C6 0.050(10) 0.023(8) 0.046(9) 0.015(7) 0.019(8) -0.004(7)
C7 0.051(10) 0.032(9) 0.024(7) 0.009(6) -0.005(7) -0.002(7)
C8 0.073(13) 0.026(9) 0.047(10) 0.016(8) 0.018(9) 0.003(8)
C9 0.050(10) 0.034(9) 0.032(8) -0.001(7) 0.005(7) -0.008(7)
C10 0.055(10) 0.024(8) 0.055(10) 0.021(8) 0.029(9) 0.015(7)
C11 0.056(11) 0.024(8) 0.055(11) 0.002(7) 0.015(9) 0.017(8)
C12 0.063(12) 0.020(8) 0.049(10) 0.012(7) 0.009(9) 0.003(8)
C13 0.113(18) 0.021(9) 0.047(10) 0.005(8) 0.035(11) -0.015(10)
C14 0.081(7) 0.081(7) 0.081(7) 0.0001(10) 0.019(2) 0.0002(10)
C15 0.065(12) 0.044(11) 0.060(12) 0.008(9) 0.043(10) 0.020(9)
C16 0.063(11) 0.024(8) 0.050(10) 0.000(7) 0.033(9) 0.007(8)
C17 0.049(10) 0.041(10) 0.055(11) -0.009(8) 0.028(9) 0.002(8)
C18 0.046(10) 0.053(12) 0.050(10) 0.004(9) 0.029(8) -0.002(9)
C19 0.051(10) 0.036(9) 0.035(8) -0.009(7) 0.026(8) -0.007(8)
C20 0.057(10) 0.023(8) 0.049(10) -0.002(7) 0.033(9) -0.003(7)
C21 0.065(11) 0.024(8) 0.035(8) -0.005(7) 0.027(8) 0.003(8)
C22 0.089(14) 0.017(8) 0.041(9) 0.009(7) 0.038(10) 0.018(8)
C23 0.055(10) 0.012(7) 0.040(8) -0.010(6) 0.020(8) -0.009(6)
C24 0.053(9) 0.004(6) 0.043(9) 0.008(6) 0.018(7) 0.003(6)
C25 0.048(9) 0.010(6) 0.031(7) -0.004(5) 0.015(7) -0.003(6)
C26 0.059(11) 0.016(8) 0.058(11) 0.000(7) 0.026(9) 0.004(7)
C27 0.085(15) 0.017(8) 0.116(19) -0.009(10) 0.081(15) -0.009(9)
C28 0.056(10) 0.009(7) 0.053(10) 0.003(6) 0.036(8) 0.000(6)
C29 0.041(8) 0.017(7) 0.038(8) -0.005(6) 0.014(7) 0.006(6)
C30 0.026(3) 0.025(3) 0.025(3) 0.0000(10) 0.0060(12) 0.0003(10)
C31 0.048(9) 0.007(6) 0.050(9) -0.007(6) 0.021(8) -0.002(6)
C32 0.061(11) 0.031(9) 0.062(12) 0.005(8) 0.037(10) 0.007(8)
C33 0.042(8) 0.029(8) 0.026(7) -0.007(6) 0.013(6) 0.001(7)
C34 0.031(8) 0.039(9) 0.042(9) 0.000(7) 0.018(7) -0.002(7)
C35 0.054(10) 0.031(9) 0.045(9) 0.000(7) 0.027(8) -0.001(8)
C36 0.11(2) 0.062(16) 0.11(2) -0.004(14) 0.089(19) -0.015(15)
N1 0.043(7) 0.026(7) 0.033(7) 0.008(5) 0.001(6) -0.010(6)
N2 0.039(7) 0.023(6) 0.026(6) 0.006(5) -0.004(5) 0.000(5)
N3 0.066(9) 0.014(6) 0.033(7) 0.002(5) 0.018(7) 0.002(6)
N4 0.077(10) 0.015(6) 0.038(7) 0.013(6) 0.025(7) 0.001(6)
N5 0.078(11) 0.030(8) 0.033(7) 0.007(6) 0.024(7) 0.002(7)
N6 0.095(14) 0.032(9) 0.065(11) 0.019(8) 0.054(10) 0.007(8)
N7 0.059(9) 0.030(8) 0.051(9) 0.010(7) 0.025(8) 0.018(7)
N8 0.049(8) 0.018(6) 0.065(9) 0.001(6) 0.043(7) 0.005(6)
N9 0.061(9) 0.017(6) 0.035(7) -0.001(5) 0.023(6) 0.001(6)
N10 0.057(9) 0.028(7) 0.043(8) -0.008(6) 0.031(7) 0.002(6)
N11 0.059(9) 0.017(6) 0.046(8) -0.002(6) 0.030(7) -0.003(6)
N12 0.043(7) 0.016(6) 0.046(8) -0.017(5) 0.006(6) 0.012(5)
N13 0.042(7) 0.014(6) 0.044(7) 0.005(5) 0.025(6) 0.011(5)
N14 0.044(7) 0.009(5) 0.045(7) -0.002(5) 0.029(6) -0.003(5)
N15 0.044(7) 0.010(6) 0.045(7) -0.002(5) 0.023(6) -0.002(5)
N16 0.101(17) 0.050(12) 0.096(16) -0.017(11) 0.050(14) 0.002(11)
O1 0.088(11) 0.022(6) 0.078(10) -0.002(6) 0.042(8) 0.011(6)
O2 0.075(9) 0.021(6) 0.056(8) -0.005(5) 0.037(7) 0.009(6)
O3 0.15(2) 0.18(3) 0.114(18) -0.059(18) 0.064(16) -0.12(2)
O4 0.15(2) 0.15(3) 0.22(3) 0.13(3) 0.10(2) 0.03(2)
O5 0.103(15) 0.077(14) 0.134(18) -0.035(13) 0.056(14) -0.004(12)
O11 0.064(8) 0.035(7) 0.074(9) 0.027(7) 0.034(7) -0.001(6)
O12 0.092(11) 0.048(8) 0.046(7) 0.001(6) 0.043(8) 0.009(7)
O14 0.108(13) 0.037(8) 0.076(10) -0.018(7) 0.039(10) 0.007(8)
O15 0.057(9) 0.072(12) 0.110(14) 0.022(10) 0.014(9) -0.019(8)
O21 0.093(6) 0.093(6) 0.093(6) 0.0006(10) 0.0210(17) -0.0002(10)
O22 0.130(9) 0.129(9) 0.129(9) 0.0000(10) 0.030(2) 0.0001(10)
O23 0.104(7) 0.103(7) 0.104(7) -0.0002(10) 0.0239(18) 0.0001(10)
O24 0.150(10) 0.150(10) 0.150(10) -0.0001(10) 0.034(3) 0.0001(10)
O31 0.044(8) 0.112(16) 0.090(12) 0.008(11) 0.003(8) -0.018(9)
O32 0.062(11) 0.17(2) 0.116(17) 0.023(17) 0.012(11) 0.047(14)
O33 0.14(2) 0.31(4) 0.13(2) 0.16(3) -0.065(18) -0.13(3)
O34 0.13(2) 0.096(18) 0.18(3) -0.082(18) -0.042(18) 0.041(15)
O41 0.107(7) 0.107(7) 0.107(7) -0.0001(10) 0.0245(18) 0.0001(10)
O42 0.117(16) 0.085(14) 0.077(12) 0.023(10) -0.006(11) -0.038(12)
O43 0.126(8) 0.126(8) 0.126(8) 0.0001(10) 0.029(2) -0.0003(10)
O44 0.24(4) 0.32(6) 0.25(4) -0.23(5) 0.02(3) 0.07(4)
O51 0.082(15) 0.18(3) 0.16(2) 0.07(2) -0.026(15) -0.065(17)
O52 0.063(12) 0.100(17) 0.28(4) 0.12(2) 0.019(16) -0.008(11)
O53 0.132(17) 0.080(13) 0.072(11) -0.026(10) -0.001(11) 0.069(13)
O54 0.081(16) 0.33(5) 0.28(4) -0.25(4) 0.00(2) 0.04(2)
O61 0.090(12) 0.063(11) 0.085(12) 0.012(9) 0.042(10) -0.008(9)
O62 0.14(2) 0.077(15) 0.13(2) -0.019(14) -0.047(17) -0.006(14)
O63 0.100(14) 0.15(2) 0.065(11) -0.005(12) 0.040(11) -0.043(14)
O64 0.33(5) 0.077(18) 0.35(5) -0.10(3) 0.26(5) -0.07(2)
Cl1 0.059(2) 0.0181(17) 0.043(2) 0.0018(15) 0.0255(19) 0.0002(16)
Cl2 0.055(2) 0.0212(18) 0.059(3) -0.0025(17) 0.033(2) 0.0053(17)
Cl3 0.061(3) 0.037(3) 0.070(3) 0.005(2) 0.004(2) -0.004(2)
Cl4 0.066(3) 0.023(2) 0.082(4) 0.016(2) -0.015(3) -0.011(2)
Cl5 0.058(3) 0.032(2) 0.086(4) -0.021(2) 0.039(3) -0.009(2)
Cl6 0.106(7) 0.242(15) 0.106(7) 0.086(9) 0.003(5) -0.059(8)
Pb1 0.0674(5) 0.0206(3) 0.0321(3) 0.0035(2) 0.0140(3) -0.0026(3)
Pb2 0.0825(5) 0.0230(3) 0.0430(4) 0.0053(3) 0.0431(4) 0.0085(3)
Pb3 0.0450(4) 0.0221(3) 0.0617(4) 0.0110(3) 0.0309(3) 0.0094(2)

loop_
_atom_type_symbol
_atom_type_description
_atom_type_scat_dispersion_real
_atom_type_scat_dispersion_imag
_atom_type_scat_source
C C 0.0033 0.0016 'International Tables Vol C Tables 4.2.6.8 and 6.1.1.4'
H H 0.0000 0.0000 'International Tables Vol C Tables 4.2.6.8 and 6.1.1.4'
N N 0.0061 0.0033 'International Tables Vol C Tables 4.2.6.8 and 6.1.1.4'
O O 0.0106 0.0060 'International Tables Vol C Tables 4.2.6.8 and 6.1.1.4'
Cl Cl 0.1484 0.1585 'International Tables Vol C Tables 4.2.6.8 and 6.1.1.4'
Pb Pb -3.3944 10.1111 'International Tables Vol C Tables 4.2.6.8 and 6.1.1.4'

loop_
_geom_angle_atom_site_label_1
_geom_angle_atom_site_label_2
_geom_angle_atom_site_label_3
_geom_angle
_geom_angle_site_symmetry_1
_geom_angle_site_symmetry_3
O1 C1 C2 111.2(14) . .
O1 C1 H1A 109.4 . .
C2 C1 H1A 109.4 . .
O1 C1 H1B 109.4 . .
C2 C1 H1B 109.4 . .
H1A C1 H1B 108.0 . .
N1 C2 C3 122(2) . .
N1 C2 C1 118.5(16) . .
C3 C2 C1 119.7(18) . .
C4 C3 C2 119.7(19) . .
C4 C3 H3 120.1 . .
C2 C3 H3 120.1 . .
C3 C4 C5 119.6(18) . .
C3 C4 H4 120.2 . .
C5 C4 H4 120.2 . .
C4 C5 C6 119.4(18) . .
C4 C5 H5 120.3 . .
C6 C5 H5 120.3 . .
N1 C6 C5 119.8(17) . .
N1 C6 C7 119.9(14) . .
C5 C6 C7 120.3(16) . .
N2 C7 C6 120.8(16) . .
N2 C7 H7 119.6 . .
C6 C7 H7 119.6 . .
N3 C8 H8A 109.5 . .
N3 C8 H8B 109.5 . .
H8A C8 H8B 109.5 . .
N3 C8 H8C 109.5 . .
H8A C8 H8C 109.5 . .
H8B C8 H8C 109.5 . .
N4 C9 C10 123.5(16) . .
N4 C9 N3 115.5(15) . .
C10 C9 N3 120.8(15) . .
C11 C10 C9 116.5(16) . .
C11 C10 H10 121.7 . .
C9 C10 H10 121.7 . .
N5 C11 C10 121.4(17) . .
N5 C11 N6 116.3(16) . .
C10 C11 N6 122.3(16) . .
N5 C12 N4 126.5(16) . .
N5 C12 C13 116.7(16) . .
N4 C12 C13 116.7(17) . .
C12 C13 H13A 109.5 . .
C12 C13 H13B 109.5 . .
H13A C13 H13B 109.5 . .
C12 C13 H13C 109.5 . .
H13A C13 H13C 109.5 . .
H13B C13 H13C 109.5 . .
N6 C14 H14A 109.5 . .
N6 C14 H14B 109.5 . .
H14A C14 H14B 109.5 . .
N6 C14 H14C 109.5 . .
H14A C14 H14C 109.5 . .
H14B C14 H14C 109.5 . .
N7 C15 C16 121.2(17) . .
N7 C15 H15 119.4 . .
C16 C15 H15 119.4 . .
N8 C16 C17 121.9(16) . .
N8 C16 C15 116.6(15) . .
C17 C16 C15 121.3(16) . .
C18 C17 C16 120.9(17) . .
C18 C17 H17 119.6 . .
C16 C17 H17 119.6 . .
C17 C18 C19 117.5(16) . .
C17 C18 H18 121.2 . .
C19 C18 H18 121.2 . .
C18 C19 C20 119.3(16) . .
C18 C19 H19 120.4 . .
C20 C19 H19 120.4 . .
N8 C20 C19 120.7(15) . .
N8 C20 C21 119.8(14) . .
C19 C20 C21 119.1(15) . .
N9 C21 C20 118.0(15) . .
N9 C21 H21 121.0 . .
C20 C21 H21 121.0 . .
N10 C22 H22A 109.5 . .
N10 C22 H22B 109.5 . .
H22A C22 H22B 109.5 . .
N10 C22 H22C 109.5 . .
H22A C22 H22C 109.5 . .
H22B C22 H22C 109.5 . .
N11 C23 N10 116.4(14) . .
N11 C23 C24 122.1(15) . .
N10 C23 C24 121.4(14) . .
C25 C24 C23 116.7(13) . .
C25 C24 H24 121.6 . .
C23 C24 H24 121.6 . .
N13 C25 C24 122.6(13) . .
N13 C25 N12 116.1(13) . .
C24 C25 N12 121.2(13) . .
N11 C26 N12 128.3(16) . .
N11 C26 C27 118.4(15) . .
N12 C26 C27 113.3(15) . .
C26 C27 H27A 109.5 . .
C26 C27 H27B 109.5 . .
H27A C27 H27B 109.5 . .
C26 C27 H27C 109.5 . .
H27A C27 H27C 109.5 . .
H27B C27 H27C 109.5 . .
N13 C28 H28A 109.5 . .
N13 C28 H28B 109.5 . .
H28A C28 H28B 109.5 . .
N13 C28 H28C 109.5 . .
H28A C28 H28C 109.5 . .
H28B C28 H28C 109.5 . .
N14 C29 C30 120.8(13) . .
N14 C29 H29 119.6 . .
C30 C29 H29 119.6 . .
N15 C30 C31 121.5(13) . .
N15 C30 C29 118.2(13) . .
C31 C30 C29 120.3(13) . .
C32 C31 C30 119.0(14) . .
C32 C31 H31 120.5 . .
C30 C31 H31 120.5 . .
C33 C32 C31 119.5(16) . .
C33 C32 H32 120.3 . .
C31 C32 H32 120.3 . .
C32 C33 C34 119.5(15) . .
C32 C33 H33 120.3 . .
C34 C33 H33 120.3 . .
N15 C34 C33 120.8(15) . .
N15 C34 C35 118.8(14) . .
C33 C34 C35 120.4(14) . .
O2 C35 C34 112.4(14) . .
O2 C35 H35A 109.1 . .
C34 C35 H35A 109.1 . .
O2 C35 H35B 109.1 . .
C34 C35 H35B 109.1 . .
H35A C35 H35B 107.8 . .
N16 C36 H36A 109.5 . .
N16 C36 H36B 109.5 . .
H36A C36 H36B 109.5 . .
N16 C36 H36C 109.5 . .
H36A C36 H36C 109.5 . .
H36B C36 H36C 109.5 . .
C2 N1 C6 119.5(15) . .
C2 N1 Pb1 123.5(12) . .
C6 N1 Pb1 117.0(11) . .
C7 N2 N3 118.7(14) . .
C7 N2 Pb1 115.5(12) . .
N3 N2 Pb1 125.6(9) . .
N2 N3 C9 117.1(13) . .
N2 N3 C8 121.0(13) . .
C9 N3 C8 121.7(14) . .
C12 N4 C9 115.3(15) . .
C12 N4 Pb1 121.4(12) . .
C9 N4 Pb1 122.8(11) . .
C12 N5 C11 116.6(15) . .
C12 N5 Pb2 119.3(11) . .
C11 N5 Pb2 115.5(11) . .
N7 N6 C11 117.8(15) . .
N7 N6 C14 119.4(17) . .
C11 N6 C14 122.2(17) . .
C15 N7 N6 119.9(16) . .
C15 N7 Pb2 116.7(13) . .
N6 N7 Pb2 123.2(11) . .
C20 N8 C16 118.8(14) . .
C20 N8 Pb2 121.7(10) . .
C16 N8 Pb2 119.5(11) . .
C21 N9 N10 119.9(14) . .
C21 N9 Pb2 114.3(11) . .
N10 N9 Pb2 124.0(10) . .
N9 N10 C23 114.7(13) . .
N9 N10 C22 121.7(13) . .
C23 N10 C22 123.3(13) . .
C23 N11 C26 117.9(14) . .
C26 N12 C25 113.7(14) . .
C26 N12 Pb3 125.6(11) . 2_645
C25 N12 Pb3 120.1(9) . 2_645
N14 N13 C25 116.6(12) 2_645 .
N14 N13 C28 122.0(12) 2_645 .
C25 N13 C28 121.1(12) . .
C29 N14 N13 120.2(12) . 2_655
C29 N14 Pb3 116.3(9) . .
N13 N14 Pb3 122.9(9) 2_655 .
C30 N15 C34 119.7(13) . .
C30 N15 Pb3 116.8(9) . .
C34 N15 Pb3 123.1(10) . .
O4 N16 O5 124(3) . .
O4 N16 C36 118(3) . .
O5 N16 C36 118(2) . .
C1 O1 Pb1 122.5(10) . .
C1 O1 H1 118.7 . .
Pb1 O1 H1 118.7 . .
C35 O2 Pb3 121.4(10) . .
C35 O2 H2 119.3 . .
Pb3 O2 H2 119.3 . .
Cl1 O11 Pb2 119.5(8) . .
Cl2 O21 Pb1 115.9(13) . .
Cl3 O31 Pb1 119.9(11) . .
Cl4 O43 Pb3 143.8(18) . .
O14 Cl1 O12 110.6(10) . .
O14 Cl1 O15 110.0(12) . .
O12 Cl1 O15 111.1(11) . .
O14 Cl1 O11 109.6(10) . .
O12 Cl1 O11 107.6(9) . .
O15 Cl1 O11 107.8(9) . .
O21 Cl2 O22 114.8(16) . .
O21 Cl2 O24 116.0(17) . .
O22 Cl2 O24 91.9(18) . .
O21 Cl2 O23 118.3(14) . .
O22 Cl2 O23 107.3(16) . .
O24 Cl2 O23 105.1(17) . .
O31 Cl3 O33 104.7(13) . .
O31 Cl3 O34 108.0(17) . .
O33 Cl3 O34 118(2) . .
O31 Cl3 O32 110.8(14) . .
O33 Cl3 O32 110(2) . .
O34 Cl3 O32 104.8(14) . .
O41 Cl4 O43 110.4(16) . .
O41 Cl4 O42 123.7(13) . .
O43 Cl4 O42 123.9(15) . .
O41 Cl4 O44 94(3) . .
O43 Cl4 O44 100(2) . .
O42 Cl4 O44 91(2) . .
O52 Cl5 O51 107.7(14) . .
O52 Cl5 O54 112(3) . .
O51 Cl5 O54 111(2) . .
O52 Cl5 O53 114.2(16) . .
O51 Cl5 O53 111.9(18) . .
O54 Cl5 O53 99.3(13) . .
O61 Cl6 O63 118.1(14) . .
O61 Cl6 O62 116.1(17) . .
O63 Cl6 O62 109.0(18) . .
O61 Cl6 O64 103.1(17) . .
O63 Cl6 O64 109(2) . .
O62 Cl6 O64 99(2) . .
N1 Pb1 O31 73.5(5) . .
N1 Pb1 O1 63.5(5) . .
O31 Pb1 O1 78.4(6) . .
N1 Pb1 N2 66.2(5) . .
O31 Pb1 N2 81.1(6) . .
O1 Pb1 N2 129.1(4) . .
N1 Pb1 N4 125.0(4) . .
O31 Pb1 N4 95.0(6) . .
O1 Pb1 N4 167.7(5) . .
N2 Pb1 N4 58.8(4) . .
N1 Pb1 O21 78.3(5) . .
O31 Pb1 O21 146.1(7) . .
O1 Pb1 O21 105.4(6) . .
N2 Pb1 O21 70.3(5) . .
N4 Pb1 O21 85.8(6) . .
N8 Pb2 N7 65.9(5) . .
N8 Pb2 O3 73.4(6) . .
N7 Pb2 O3 74.2(8) . .
N8 Pb2 N9 63.6(4) . .
N7 Pb2 N9 129.4(4) . .
O3 Pb2 N9 94.9(8) . .
N8 Pb2 O11 75.2(5) . .
N7 Pb2 O11 69.9(5) . .
O3 Pb2 O11 139.4(7) . .
N9 Pb2 O11 93.5(4) . .
N8 Pb2 N5 123.9(5) . .
N7 Pb2 N5 59.5(5) . .
O3 Pb2 N5 80.7(8) . .
N9 Pb2 N5 168.8(4) . .
O11 Pb2 N5 96.5(4) . .
O43 Pb3 N15 82.0(7) . .
O43 Pb3 N14 77.3(7) . .
N15 Pb3 N14 66.5(4) . .
O43 Pb3 N12 73.4(7) . 2_655
N15 Pb3 N12 126.0(4) . 2_655
N14 Pb3 N12 61.6(4) . 2_655
O43 Pb3 O2 91.2(7) . .
N15 Pb3 O2 63.6(4) . .
N14 Pb3 O2 130.0(4) . .
N12 Pb3 O2 159.0(4) 2_655 .

loop_
_geom_bond_atom_site_label_1
_geom_bond_atom_site_label_2
_geom_bond_distance
_geom_bond_site_symmetry_2
C1 O1 1.38(2) .
C1 C2 1.52(3) .
C1 H1A 0.9700 .
C1 H1B 0.9700 .
C2 N1 1.30(2) .
C2 C3 1.42(2) .
C3 C4 1.32(3) .
C3 H3 0.9300 .
C4 C5 1.37(3) .
C4 H4 0.9300 .
C5 C6 1.40(2) .
C5 H5 0.9300 .
C6 N1 1.37(2) .
C6 C7 1.45(2) .
C7 N2 1.28(2) .
C7 H7 0.9300 .
C8 N3 1.46(2) .
C8 H8A 0.9600 .
C8 H8B 0.9600 .
C8 H8C 0.9600 .
C9 N4 1.33(2) .
C9 C10 1.38(2) .
C9 N3 1.43(2) .
C10 C11 1.37(2) .
C10 H10 0.9300 .
C11 N5 1.36(2) .
C11 N6 1.38(2) .
C12 N5 1.32(2) .
C12 N4 1.33(2) .
C12 C13 1.50(2) .
C13 H13A 0.9600 .
C13 H13B 0.9600 .
C13 H13C 0.9600 .
C14 N6 1.49(3) .
C14 H14A 1.0146 .
C14 H14B 1.0146 .
C14 H14C 1.0146 .
C15 N7 1.24(2) .
C15 C16 1.50(3) .
C15 H15 0.9300 .
C16 N8 1.34(2) .
C16 C17 1.40(2) .
C17 C18 1.35(3) .
C17 H17 0.9300 .
C18 C19 1.40(3) .
C18 H18 0.9300 .
C19 C20 1.43(2) .
C19 H19 0.9300 .
C20 N8 1.34(2) .
C20 C21 1.44(2) .
C21 N9 1.30(2) .
C21 H21 0.9300 .
C22 N10 1.45(2) .
C22 H22A 0.9600 .
C22 H22B 0.9600 .
C22 H22C 0.9600 .
C23 N11 1.30(2) .
C23 N10 1.39(2) .
C23 C24 1.41(2) .
C24 C25 1.40(2) .
C24 H24 0.9300 .
C25 N13 1.378(18) .
C25 N12 1.401(19) .
C26 N11 1.32(2) .
C26 N12 1.34(2) .
C26 C27 1.49(2) .
C27 H27A 0.9600 .
C27 H27B 0.9600 .
C27 H27C 0.9600 .
C28 N13 1.434(18) .
C28 H28A 0.9600 .
C28 H28B 0.9600 .
C28 H28C 0.9600 .
C29 N14 1.27(2) .
C29 C30 1.46(2) .
C29 H29 0.9300 .
C30 N15 1.340(19) .
C30 C31 1.39(2) .
C31 C32 1.38(2) .
C31 H31 0.9300 .
C32 C33 1.37(2) .
C32 H32 0.9300 .
C33 C34 1.39(2) .
C33 H33 0.9300 .
C34 N15 1.36(2) .
C34 C35 1.49(2) .
C35 O2 1.38(2) .
C35 H35A 0.9700 .
C35 H35B 0.9700 .
C36 N16 1.48(3) .
C36 H36A 0.9600 .
C36 H36B 0.9600 .
C36 H36C 0.9600 .
N1 Pb1 2.493(13) .
N2 N3 1.333(19) .
N2 Pb1 2.607(13) .
N4 Pb1 2.705(14) .
N5 Pb2 2.747(14) .
N6 N7 1.37(2) .
N7 Pb2 2.576(14) .
N8 Pb2 2.460(13) .
N9 N10 1.339(19) .
N9 Pb2 2.709(13) .
N12 Pb3 2.553(15) 2_645
N13 N14 1.345(17) 2_645
N14 N13 1.345(17) 2_655
N14 Pb3 2.522(12) .
N15 Pb3 2.478(13) .
N16 O4 1.16(3) .
N16 O5 1.20(3) .
O1 Pb1 2.534(13) .
O1 H1 0.9300 .
O2 Pb3 2.603(11) .
O2 H2 0.9300 .
O3 Pb2 2.62(2) .
O11 Cl1 1.441(12) .
O11 Pb2 2.710(16) .
O12 Cl1 1.405(14) .
O14 Cl1 1.367(15) .
O15 Cl1 1.419(17) .
O21 Cl2 1.32(2) .
O21 Pb1 2.73(2) .
O22 Cl2 1.34(3) .
O23 Cl2 1.44(2) .
O24 Cl2 1.367(17) .
O31 Cl3 1.400(17) .
O31 Pb1 2.513(17) .
O32 Cl3 1.51(2) .
O33 Cl3 1.41(2) .
O34 Cl3 1.42(2) .
O41 Cl4 1.32(3) .
O42 Cl4 1.396(19) .
O43 Cl4 1.36(3) .
O43 Pb3 2.44(3) .
O44 Cl4 1.52(3) .
O51 Cl5 1.39(2) .
O52 Cl5 1.38(2) .
O53 Cl5 1.423(18) .
O54 Cl5 1.40(3) .
O61 Cl6 1.321(19) .
O62 Cl6 1.41(3) .
O63 Cl6 1.38(2) .
O64 Cl6 1.64(3) .
Pb3 N12 2.553(15) 2_655

loop_
_platon_squeeze_void_nr
_platon_squeeze_void_average_x
_platon_squeeze_void_average_y
_platon_squeeze_void_average_z
_platon_squeeze_void_volume
_platon_squeeze_void_count_electrons
1 0.207 0.001 0.362 244.6 57.9
2 0.293 -0.009 0.138 242.7 59.9
3 0.707 -0.058 0.862 244.6 56.3
4 0.793 -0.026 0.638 242.7 58.0
